data_2103648
loop_
_publ_author_name
'Saraswathi, N. T.'
'Manoj, N.'
'Vijayan, M.'

_publ_section_title
;
 X-ray studies on crystalline complexes involving amino acids and
 peptides. XXXVII. Novel aggregation patterns and effect of chirality
 in the complexes of <small>DL</small>- and <small>L</small>-lysine
 with glutaric acid
;
_journal_issue 3
_journal_name_full 'Acta Crystallographica Section B'
_journal_page_first 366
_journal_page_last 371
_journal_paper_doi 10.1107/S010876810100218X
_journal_volume 57
_journal_year 2001
_chemical_formula_moiety 'C6 H15 N2 O2,  C5 H7 O4'
_chemical_formula_sum 'C11 H22 N2 O6'
_chemical_formula_weight 278.31
_chemical_name_common 'L-Lysine  with glutaric acid'
_chemical_name_systematic
;
 ?
;
_space_group_IT_number 144
_symmetry_cell_setting trigonal
_symmetry_space_group_name_Hall 'P 31'
_symmetry_space_group_name_H-M 'P 31'
_audit_creation_method SHELXL-97
_cell_angle_alpha 90.00
_cell_angle_beta 90.00
_cell_angle_gamma 120.00
_cell_formula_units_Z 3
_cell_length_a 9.0440(10)
_cell_length_b 9.0440(10)
_cell_length_c 14.943(3)
_cell_measurement_reflns_used 25
_cell_measurement_temperature 293(2)
_cell_measurement_theta_max 30
_cell_measurement_theta_min 10
_cell_volume 1058.5(3)
_computing_cell_refinement CAD4
_computing_data_collection CAD4
_computing_data_reduction CAD4
_computing_molecular_graphics 'ORTEP III'
_computing_publication_material 'MS WORD'
_computing_structure_refinement 'SHELXL-97 (Sheldrick, 1997)'
_computing_structure_solution 'SHELXS-97 (Sheldrick, 1990)'
_diffrn_ambient_temperature 293(2)
_diffrn_measurement_device_type CAD4
_diffrn_measurement_method \w--2/q
_diffrn_radiation_monochromator graphite
_diffrn_radiation_source 'fine-focus sealed tube'
_diffrn_radiation_type CuK\a
_diffrn_radiation_wavelength 1.54180
_diffrn_reflns_av_R_equivalents .0499
_diffrn_reflns_av_sigmaI/netI .0252
_diffrn_reflns_limit_h_max 9
_diffrn_reflns_limit_h_min 0
_diffrn_reflns_limit_k_max 9
_diffrn_reflns_limit_k_min 0
_diffrn_reflns_limit_l_max 18
_diffrn_reflns_limit_l_min -17
_diffrn_reflns_number 1745
_diffrn_reflns_theta_full 75.61
_diffrn_reflns_theta_max 75.61
_diffrn_reflns_theta_min 5.65
_diffrn_standards_interval_time 60
_diffrn_standards_number 3
_exptl_absorpt_coefficient_mu .899
_exptl_absorpt_correction_T_max .9996
_exptl_absorpt_correction_T_min .9454
_exptl_absorpt_correction_type empirical
_exptl_absorpt_process_details 'North et al ., 1968'
_exptl_crystal_colour colourless
_exptl_crystal_density_diffrn 1.310
_exptl_crystal_density_method 'not measured'
_exptl_crystal_description needle
_exptl_crystal_F_000 450
_exptl_crystal_size_max 1
_exptl_crystal_size_mid .44
_exptl_crystal_size_min .31
_refine_diff_density_max .310
_refine_diff_density_min -.309
_refine_ls_abs_structure_details 'Flack H D (1983), Acta Cryst. A39, 876-881'
_refine_ls_extinction_coef .035(2)
_refine_ls_extinction_method SHELXL
_refine_ls_goodness_of_fit_ref 1.185
_refine_ls_hydrogen_treatment mixed
_refine_ls_matrix_type full
_refine_ls_number_parameters 174
_refine_ls_number_reflns 1452
_refine_ls_number_restraints 1
_refine_ls_restrained_S_all 1.184
_refine_ls_R_factor_all .0670
_refine_ls_R_factor_gt .0630
_refine_ls_shift/su_max .000
_refine_ls_shift/su_mean .000
_refine_ls_structure_factor_coef Fsqd
_refine_ls_weighting_details 'w=1/[\s^2^(Fo^2^)+(0.0208P)^2^+1.5074P] where P=(Fo^2^+2Fc^2^)/3'
_refine_ls_weighting_scheme calc
_refine_ls_wR_factor_ref .1418
_reflns_number_gt 1387
_reflns_number_total 1452
_reflns_threshold_expression >2sigma(I)
_cod_data_source_file de0009.cif
_cod_data_source_block II
_cod_depositor_comments
;
The following automatic conversions were performed:
'_symmetry_cell_setting' value 'Trigonal' changed to 'trigonal' according
to '/home/saulius/struct/CIF-dictionaries/cif_core.dic' dictionary named
'cif_core.dic' version 2.4.1 from
2010-06-29.

'_exptl_absorpt_correction_type' value 'Empirical' changed to
'empirical' according to
'/home/saulius/struct/CIF-dictionaries/cif_core.dic' dictionary named
'cif_core.dic' version 2.4.1 from 2010-06-29.

Automatic conversion script
Id: cif_fix_enum 1527 2010-12-29 10:47:43Z saulius 

The following automatic conversions were performed:

'_symmetry_cell_setting' value 'Trigonal' changed to 'trigonal'
according to /home/saulius/struct/CIF-dictionaries/cif_core.dic
dictionary named 'cif_core.dic' version 2.4.1 from
2010-06-29.

'_exptl_absorpt_correction_type' value 'Empirical'
changed to 'empirical' according to
/home/saulius/struct/CIF-dictionaries/cif_core.dic dictionary named
'cif_core.dic' version 2.4.1 from 2010-06-29.

Automatic conversion script
Id: cif_fix_values 1715 2011-07-08 13:25:40Z adriana 
;
_cod_original_sg_symbol_H-M P31
_cod_database_code 2103648
_cod_database_fobs_code 2103648

loop_
_symmetry_equiv_pos_as_xyz
'x, y, z'
'-y, x-y, z+1/3'
'-x+y, -x, z+2/3'

loop_
_atom_site_label
_atom_site_fract_x
_atom_site_fract_y
_atom_site_fract_z
_atom_site_U_iso_or_equiv
_atom_site_adp_type
_atom_site_calc_flag
_atom_site_refinement_flags
_atom_site_occupancy
_atom_site_type_symbol
N1 .6198(6) .3550(6) .6881(3) .0365(10) Uani d . 1 N
H1C .6612 .3020 .7211 .055 Uiso calc R 1 H
H1B .6984 .4230 .6487 .055 Uiso calc R 1 H
H1A .5271 .2780 .6591 .055 Uiso calc R 1 H
O1 .3256(5) .1988(5) .7860(2) .0408(9) Uani d . 1 O
O2 .4578(5) .3893(5) .8954(2) .0434(10) Uani d . 1 O
C1 .4429(6) .3382(7) .8160(3) .0327(11) Uani d . 1 C
C2 .5742(6) .4590(6) .7475(3) .0321(11) Uani d . 1 C
H2 .6766 .5447 .7788 .038 Uiso calc R 1 H
C3 .5037(8) .5484(8) .6898(4) .0407(12) Uani d . 1 C
H3A .4096 .4629 .6545 .049 Uiso calc R 1 H
H3B .5921 .6238 .6484 .049 Uiso calc R 1 H
C4 .4413(8) .6522(7) .7414(4) .0414(12) Uani d . 1 C
H4A .3624 .5812 .7877 .050 Uiso calc R 1 H
H4B .5378 .7477 .7704 .050 Uiso calc R 1 H
C5 .3536(8) .7185(8) .6813(4) .0462(14) Uani d . 1 C
H5A .2707 .6257 .6444 .055 Uiso calc R 1 H
H5B .4376 .8047 .6417 .055 Uiso calc R 1 H
C6 .2643(8) .7947(8) .7328(4) .0436(13) Uani d . 1 C
H6A .1930 .7150 .7787 .052 Uiso calc R 1 H
H6B .3488 .8985 .7622 .052 Uiso calc R 1 H
N7 .1576(6) .8343(6) .6737(3) .0402(11) Uani d . 1 N
H7A .1069 .8789 .7060 .060 Uiso calc R 1 H
H7B .0787 .7389 .6474 .060 Uiso calc R 1 H
H7C .2231 .9089 .6321 .060 Uiso calc R 1 H
O11 .5053(6) .3213(5) .4835(3) .0561(12) Uani d . 1 O
O12 .3790(7) .1100(6) .5797(3) .0656(15) Uani d . 1 O
C13 .4068(7) .1673(8) .5009(4) .0412(12) Uani d . 1 C
C14 .3183(8) .0438(7) .4251(4) .0417(13) Uani d . 1 C
H14A .2193 -.0572 .4485 .050 Uiso calc R 1 H
H14B .3953 .0088 .4004 .050 Uiso calc R 1 H
C15 .2610(8) .1187(8) .3501(4) .0442(13) Uani d . 1 C
H15A .1888 .1597 .3747 .053 Uiso calc R 1 H
H15B .3602 .2150 .3234 .053 Uiso calc R 1 H
C16 .1637(7) -.0138(7) .2789(4) .0403(13) Uani d . 1 C
H16A .2384 -.0490 .2514 .048 Uiso calc R 1 H
H16B .0690 -.1134 .3063 .048 Uiso calc R 1 H
C17 .0968(7) .0567(8) .2081(4) .0390(12) Uani d . 1 C
O18 .1561(7) .0931(7) .1335(3) .0634(14) Uani d . 1 O
O19 -.0300(6) .0744(7) .2349(3) .0592(13) Uani d . 1 O
H19 -.0498 .1286 .1975 .089 Uiso calc R 1 H

loop_
_atom_site_aniso_label
_atom_site_aniso_U_11
_atom_site_aniso_U_22
_atom_site_aniso_U_33
_atom_site_aniso_U_12
_atom_site_aniso_U_13
_atom_site_aniso_U_23
N1 .040(2) .047(3) .025(2) .024(2) .0012(17) -.0008(18)
O1 .0302(18) .042(2) .035(2) .0064(16) .0021(15) -.0037(16)
O2 .050(2) .050(2) .0277(19) .0233(19) .0027(16) -.0015(16)
C1 .032(2) .045(3) .024(2) .021(2) .0024(19) .005(2)
C2 .027(2) .033(3) .029(2) .010(2) .0044(19) .0022(19)
C3 .047(3) .048(3) .033(3) .028(3) .005(2) .008(2)
C4 .048(3) .046(3) .037(3) .029(3) -.004(2) .002(2)
C5 .057(4) .054(3) .036(3) .034(3) -.001(3) .006(3)
C6 .056(4) .045(3) .033(3) .028(3) -.008(2) .001(2)
N7 .049(3) .046(3) .030(2) .028(2) -.002(2) -.0001(19)
O11 .062(3) .047(3) .035(2) .010(2) -.001(2) -.0024(19)
O12 .080(3) .055(3) .028(2) .007(2) -.010(2) .0029(19)
C13 .042(3) .050(3) .032(3) .023(3) -.001(2) -.004(2)
C14 .051(3) .040(3) .032(3) .022(3) -.011(2) -.001(2)
C15 .049(3) .046(3) .036(3) .022(3) -.009(2) -.001(2)
C16 .044(3) .049(3) .035(3) .029(3) -.011(2) -.001(2)
C17 .043(3) .050(3) .026(2) .025(3) -.007(2) .002(2)
O18 .077(3) .100(4) .038(2) .062(3) .013(2) .021(2)
O19 .060(3) .100(4) .036(2) .054(3) .007(2) .014(2)

loop_
_atom_type_symbol
_atom_type_description
_atom_type_scat_dispersion_real
_atom_type_scat_dispersion_imag
_atom_type_scat_source
C C .0181 .0000 'International Tables Vol C Tables 4.2.6.8 and 6.1.1.4'
N N .0311 .0000 'International Tables Vol C Tables 4.2.6.8 and 6.1.1.4'
O O .0492 .0000 'International Tables Vol C Tables 4.2.6.8 and 6.1.1.4'
H H .0000 .0000 'International Tables Vol C Tables 4.2.6.8 and 6.1.1.4'

loop_
_geom_angle_atom_site_label_1
_geom_angle_atom_site_label_2
_geom_angle_atom_site_label_3
_geom_angle
O2 C1 O1 126.0(5)
O2 C1 C2 117.8(5)
O1 C1 C2 116.2(4)
N1 C2 C3 108.6(4)
N1 C2 C1 107.9(4)
C3 C2 C1 112.1(4)
C2 C3 C4 115.0(4)
C5 C4 C3 111.9(5)
C4 C5 C6 112.7(5)
N7 C6 C5 111.6(5)
O11 C13 O12 122.5(5)
O11 C13 C14 119.2(5)
O12 C13 C14 118.3(5)
C13 C14 C15 113.2(5)
C16 C15 C14 110.9(5)
C17 C16 C15 110.8(5)
O18 C17 O19 123.4(5)
O18 C17 C16 122.9(5)
O19 C17 C16 113.7(5)

loop_
_geom_bond_atom_site_label_1
_geom_bond_atom_site_label_2
_geom_bond_distance
N1 C2 1.494(6)
O1 C1 1.256(6)
O2 C1 1.256(6)
C1 C2 1.535(6)
C2 C3 1.523(7)
C3 C4 1.525(8)
C4 C5 1.508(7)
C5 C6 1.509(8)
C6 N7 1.478(7)
O11 C13 1.249(7)
O12 C13 1.261(7)
C13 C14 1.509(7)
C14 C15 1.527(7)
C15 C16 1.512(8)
C16 C17 1.510(7)
C17 O18 1.209(7)
C17 O19 1.298(7)

loop_
_cod_related_entry_id
_cod_related_entry_database
_cod_related_entry_code
1 ChemSpider 21188444
